data_2243895
loop_
_publ_author_name
'Whited, Matthew T.'
'Ball, Margaret A.'
'Block, Alison'
'Brewster, Benjamin A.'
'Ferrer, LouLou'
'Jin-Lee, Helen J.'
'King, Colby J.'
'North, Jamie D.'
'Shelton, Inger L.'
'Wilson, David G.'

_publ_section_title
;
 Crystal structures of phosphine-supported
 (\h^5^-cyclopentadienyl)molybdenum(II) propionyl complexes
;
_journal_coeditor_code JQ2008
_journal_issue 9
_journal_name_full 'Acta Crystallographica Section E'
_journal_page_first
;
;
_journal_paper_doi 10.1107/S2056989021008008
_journal_volume 77
_journal_year 2021
_chemical_formula_iupac '[Mo (C5 H5) (C3 H5 O) (C18 H15 P) (C O)2]'
_chemical_formula_moiety 'C28 H25 Mo O3 P'
_chemical_formula_sum 'C28 H25 Mo O3 P'
_chemical_formula_weight 536.39
_chemical_name_common CpMo(CO)2(PPh3)(COEt)
_chemical_name_systematic Dicarbonyl(\h^5^-cyclopentadienyl)propionyl(triphenylphosphane-\k<i>P</i>)molybdenum(II)
_space_group_crystal_system triclinic
_space_group_IT_number 2
_space_group_name_Hall '-P 1'
_space_group_name_H-M_alt 'P -1'
_atom_sites_solution_hydrogens geom
_atom_sites_solution_primary dual
_atom_sites_solution_secondary difmap
_cell_angle_alpha 113.083(2)
_cell_angle_beta 99.148(2)
_cell_angle_gamma 99.380(2)
_cell_formula_units_Z 2
_cell_length_a 9.1719(5)
_cell_length_b 11.7493(7)
_cell_length_c 12.6049(7)
_cell_measurement_reflns_used 9085
_cell_measurement_temperature 170.(2)
_cell_measurement_theta_max 33.1223
_cell_measurement_theta_min 2.6334
_cell_volume 1195.14(12)
_computing_cell_refinement
;
SAINT (Bruker, 2019)
;
_computing_data_collection
;
<i>BIS</i> (Bruker, 2019)
;
_computing_data_reduction
;
SAINT (Bruker, 2019)
;
_computing_molecular_graphics
;
Mercury (Macrae <i>et al.</i>,  2020)
;
_computing_publication_material
;
publCIF (Westrip, 2010)
;
_computing_structure_refinement
;
<i>SHELXL2018/3</i> (Sheldrick, 2015b)
;
_computing_structure_solution
;
<i>SHELXT2018/2</i> (Sheldrick, 2015a)
;
_diffrn_ambient_temperature 170.(2)
_diffrn_detector_area_resol_mean 7.3910
_diffrn_measured_fraction_theta_full 0.999
_diffrn_measured_fraction_theta_max 0.999
_diffrn_measurement_device 'Fixed--\c Diffractometer'
_diffrn_measurement_device_type 'Bruker D8 QUEST ECO'
_diffrn_measurement_method '\f and \w scans'
_diffrn_radiation_monochromator 'Curved Graphite'
_diffrn_radiation_type 'Mo K\a'
_diffrn_radiation_wavelength 0.71073
_diffrn_reflns_av_R_equivalents 0.0248
_diffrn_reflns_av_unetI/netI 0.0138
_diffrn_reflns_limit_h_max 12
_diffrn_reflns_limit_h_min -12
_diffrn_reflns_limit_k_max 15
_diffrn_reflns_limit_k_min -15
_diffrn_reflns_limit_l_max 16
_diffrn_reflns_limit_l_min -16
_diffrn_reflns_number 49481
_diffrn_reflns_theta_full 25.24
_diffrn_reflns_theta_max 28.28
_diffrn_reflns_theta_min 2.32
_diffrn_source 'sealed tube'
_diffrn_source_current 20.0
_diffrn_source_power 1.00
_diffrn_source_voltage 50
_exptl_absorpt_coefficient_mu 0.643
_exptl_absorpt_correction_T_max 0.96
_exptl_absorpt_correction_T_min 0.89
_exptl_absorpt_correction_type multi-scan
_exptl_absorpt_process_details
;
(Krause <i>et al.</i>, 2015)
;
_exptl_crystal_colour yellow
_exptl_crystal_density_diffrn 1.491
_exptl_crystal_density_method 'not measured'
_exptl_crystal_description prism
_exptl_crystal_F_000 548
_exptl_crystal_size_max 0.160
_exptl_crystal_size_mid 0.160
_exptl_crystal_size_min 0.060
_refine_diff_density_max 0.337
_refine_diff_density_min -0.402
_refine_ls_extinction_method none
_refine_ls_goodness_of_fit_ref 1.072
_refine_ls_hydrogen_treatment constr
_refine_ls_matrix_type full
_refine_ls_number_parameters 299
_refine_ls_number_reflns 5939
_refine_ls_number_restraints 0
_refine_ls_restrained_S_all 1.072
_refine_ls_R_factor_all 0.0201
_refine_ls_R_factor_gt 0.0189
_refine_ls_shift/su_max 0.001
_refine_ls_shift/su_mean 0.000
_refine_ls_structure_factor_coef Fsqd
_refine_ls_weighting_details 'w=1/[\s^2^(Fo^2^)+(0.0220P)^2^+0.6108P] where P=(Fo^2^+2Fc^2^)/3'
_refine_ls_weighting_scheme calc
_refine_ls_wR_factor_gt 0.0500
_refine_ls_wR_factor_ref 0.0509
_reflns_number_gt 5674
_reflns_number_total 5939
_reflns_threshold_expression 'I > 2\s(I)'
_cod_data_source_file jq2008sup1.cif
_cod_data_source_block 1
_cod_database_code 2243895

loop_
_space_group_symop_operation_xyz
'x, y, z'
'-x, -y, -z'

loop_
_atom_site_type_symbol
_atom_site_label
_atom_site_fract_x
_atom_site_fract_y
_atom_site_fract_z
_atom_site_U_iso_or_equiv
_atom_site_adp_type
_atom_site_calc_flag
_atom_site_occupancy
_atom_site_disorder_assembly
_atom_site_disorder_group
Mo Mo1 0.21851(2) 0.45813(2) 0.23960(2) 0.01978(4) Uani d 1 . .
P P1 0.32246(3) 0.69322(3) 0.33370(3) 0.01786(6) Uani d 1 . .
O O1 0.22653(14) 0.50413(11) 0.01296(9) 0.0343(2) Uani d 1 . .
O O2 0.54687(13) 0.48265(11) 0.37404(11) 0.0391(3) Uani d 1 . .
O O3 0.23712(16) 0.18616(11) 0.08762(12) 0.0459(3) Uani d 1 . .
C C1 0.22950(15) 0.48927(12) 0.09861(11) 0.0233(2) Uani d 1 . .
C C2 0.42735(17) 0.47555(13) 0.32222(12) 0.0267(3) Uani d 1 . .
C C3 0.30515(18) 0.29556(13) 0.11888(12) 0.0288(3) Uani d 1 . .
C C4 0.4478(2) 0.32080(16) 0.07449(15) 0.0390(4) Uani d 1 . .
H H4A 0.428632 0.366718 0.024555 0.047 Uiso calc 1 . .
H H4B 0.533049 0.37787 0.144096 0.047 Uiso calc 1 . .
C C5 0.4970(2) 0.20261(19) 0.00328(17) 0.0504(5) Uani d 1 . .
H H5A 0.420288 0.151328 -0.072025 0.076 Uiso calc 1 . .
H H5B 0.507534 0.15204 0.048824 0.076 Uiso calc 1 . .
H H5C 0.595154 0.227972 -0.013045 0.076 Uiso calc 1 . .
C C6 -0.05044(17) 0.42011(17) 0.21381(16) 0.0377(4) Uani d 1 . .
H H6 -0.121988 0.444525 0.162697 0.045 Uiso calc 1 . .
C C7 0.01630(18) 0.49182(16) 0.33645(15) 0.0356(3) Uani d 1 . .
H H7 0.00108 0.576933 0.387033 0.043 Uiso calc 1 . .
C C8 0.09701(19) 0.41922(16) 0.37808(14) 0.0348(3) Uani d 1 . .
H H8 0.146453 0.442892 0.463005 0.042 Uiso calc 1 . .
C C9 0.08355(19) 0.30236(15) 0.28055(15) 0.0354(3) Uani d 1 . .
H H9 0.118582 0.227614 0.284712 0.042 Uiso calc 1 . .
C C10 -0.00792(19) 0.30284(16) 0.17850(15) 0.0369(3) Uani d 1 . .
H H10 -0.047308 0.228557 0.098522 0.044 Uiso calc 1 . .
C C11 0.29484(14) 0.77386(12) 0.48373(11) 0.0209(2) Uani d 1 . .
C C12 0.32519(18) 0.71890(14) 0.56225(12) 0.0296(3) Uani d 1 . .
H H12 0.360821 0.643324 0.537306 0.035 Uiso calc 1 . .
C C13 0.30390(19) 0.77344(15) 0.67645(13) 0.0337(3) Uani d 1 . .
H H13 0.325727 0.735596 0.729406 0.04 Uiso calc 1 . .
C C14 0.25087(18) 0.88295(15) 0.71309(13) 0.0329(3) Uani d 1 . .
H H14 0.235238 0.919963 0.790907 0.039 Uiso calc 1 . .
C C15 0.22073(17) 0.93831(14) 0.63604(13) 0.0309(3) Uani d 1 . .
H H15 0.1844 1.013525 0.661221 0.037 Uiso calc 1 . .
C C16 0.24327(15) 0.88454(12) 0.52163(12) 0.0238(2) Uani d 1 . .
H H16 0.223316 0.923696 0.46953 0.029 Uiso calc 1 . .
C C17 0.25504(14) 0.78737(12) 0.25929(11) 0.0190(2) Uani d 1 . .
C C18 0.10476(15) 0.74751(13) 0.19178(12) 0.0240(2) Uani d 1 . .
H H18 0.041175 0.669342 0.180761 0.029 Uiso calc 1 . .
C C19 0.04765(17) 0.82174(14) 0.14056(13) 0.0302(3) Uani d 1 . .
H H19 -0.055523 0.795183 0.096435 0.036 Uiso calc 1 . .
C C20 0.14075(18) 0.93438(14) 0.15365(13) 0.0305(3) Uani d 1 . .
H H20 0.101594 0.984707 0.118267 0.037 Uiso calc 1 . .
C C21 0.29082(18) 0.97327(13) 0.21836(13) 0.0287(3) Uani d 1 . .
H H21 0.355199 1.049602 0.226151 0.034 Uiso calc 1 . .
C C22 0.34774(15) 0.90100(12) 0.27206(12) 0.0242(3) Uani d 1 . .
H H22 0.450298 0.929118 0.317696 0.029 Uiso calc 1 . .
C C23 0.52909(14) 0.73720(12) 0.35437(11) 0.0207(2) Uani d 1 . .
C C24 0.58606(15) 0.69609(13) 0.25280(12) 0.0258(3) Uani d 1 . .
H H24 0.5177 0.656619 0.176174 0.031 Uiso calc 1 . .
C C25 0.74111(16) 0.71250(15) 0.26317(14) 0.0319(3) Uani d 1 . .
H H25 0.779018 0.68406 0.1938 0.038 Uiso calc 1 . .
C C26 0.84183(16) 0.77070(15) 0.37523(15) 0.0331(3) Uani d 1 . .
H H26 0.948349 0.781057 0.382243 0.04 Uiso calc 1 . .
C C27 0.78743(16) 0.81325(14) 0.47583(13) 0.0310(3) Uani d 1 . .
H H27 0.856515 0.853859 0.552162 0.037 Uiso calc 1 . .
C C28 0.63068(16) 0.79681(13) 0.46591(12) 0.0264(3) Uani d 1 . .
H H28 0.593438 0.826442 0.53553 0.032 Uiso calc 1 . .

loop_
_atom_site_aniso_label
_atom_site_aniso_U_11
_atom_site_aniso_U_22
_atom_site_aniso_U_33
_atom_site_aniso_U_12
_atom_site_aniso_U_13
_atom_site_aniso_U_23
Mo1 0.02476(6) 0.01872(6) 0.01856(6) 0.00571(4) 0.00643(4) 0.01018(4)
P1 0.01821(14) 0.01985(14) 0.01678(14) 0.00582(11) 0.00409(11) 0.00879(11)
O1 0.0494(6) 0.0349(6) 0.0221(5) 0.0107(5) 0.0090(4) 0.0155(4)
O2 0.0397(6) 0.0413(6) 0.0407(6) 0.0187(5) 0.0014(5) 0.0220(5)
O3 0.0611(8) 0.0230(5) 0.0525(7) 0.0117(5) 0.0214(6) 0.0118(5)
C1 0.0263(6) 0.0203(6) 0.0214(6) 0.0053(5) 0.0048(5) 0.0078(5)
C2 0.0368(7) 0.0246(6) 0.0237(6) 0.0131(5) 0.0088(5) 0.0129(5)
C3 0.0399(8) 0.0254(6) 0.0231(6) 0.0133(6) 0.0073(6) 0.0105(5)
C4 0.0481(9) 0.0354(8) 0.0361(8) 0.0188(7) 0.0199(7) 0.0112(7)
C5 0.0631(12) 0.0475(10) 0.0411(9) 0.0299(9) 0.0218(9) 0.0097(8)
C6 0.0248(7) 0.0488(9) 0.0495(9) 0.0041(6) 0.0104(6) 0.0327(8)
C7 0.0338(8) 0.0335(8) 0.0460(9) 0.0091(6) 0.0235(7) 0.0183(7)
C8 0.0409(8) 0.0411(8) 0.0281(7) 0.0056(7) 0.0165(6) 0.0194(6)
C9 0.0462(9) 0.0290(7) 0.0416(8) 0.0071(6) 0.0193(7) 0.0236(7)
C10 0.0378(8) 0.0338(8) 0.0336(8) -0.0071(6) 0.0109(6) 0.0142(6)
C11 0.0198(5) 0.0229(6) 0.0189(5) 0.0043(5) 0.0048(4) 0.0083(5)
C12 0.0393(8) 0.0309(7) 0.0231(6) 0.0137(6) 0.0095(6) 0.0136(6)
C13 0.0438(8) 0.0366(8) 0.0220(6) 0.0064(6) 0.0086(6) 0.0149(6)
C14 0.0375(8) 0.0317(7) 0.0217(6) 0.0000(6) 0.0117(6) 0.0052(5)
C15 0.0332(7) 0.0243(6) 0.0296(7) 0.0057(5) 0.0120(6) 0.0050(5)
C16 0.0231(6) 0.0221(6) 0.0238(6) 0.0034(5) 0.0054(5) 0.0085(5)
C17 0.0209(5) 0.0210(6) 0.0176(5) 0.0069(4) 0.0057(4) 0.0096(5)
C18 0.0217(6) 0.0248(6) 0.0265(6) 0.0047(5) 0.0041(5) 0.0130(5)
C19 0.0272(7) 0.0330(7) 0.0308(7) 0.0092(6) -0.0002(5) 0.0163(6)
C20 0.0430(8) 0.0266(7) 0.0270(7) 0.0144(6) 0.0060(6) 0.0153(6)
C21 0.0382(7) 0.0215(6) 0.0279(7) 0.0054(5) 0.0083(6) 0.0127(5)
C22 0.0244(6) 0.0226(6) 0.0245(6) 0.0033(5) 0.0041(5) 0.0107(5)
C23 0.0192(5) 0.0212(6) 0.0223(6) 0.0064(4) 0.0043(5) 0.0096(5)
C24 0.0218(6) 0.0286(7) 0.0229(6) 0.0043(5) 0.0043(5) 0.0080(5)
C25 0.0255(7) 0.0342(7) 0.0335(7) 0.0090(6) 0.0119(6) 0.0097(6)
C26 0.0187(6) 0.0348(7) 0.0442(8) 0.0079(5) 0.0050(6) 0.0158(7)
C27 0.0250(6) 0.0325(7) 0.0302(7) 0.0037(5) -0.0029(5) 0.0132(6)
C28 0.0254(6) 0.0281(6) 0.0231(6) 0.0063(5) 0.0029(5) 0.0096(5)

loop_
_atom_type_symbol
_atom_type_description
_atom_type_scat_dispersion_real
_atom_type_scat_dispersion_imag
_atom_type_scat_source
C C 0.0033 0.0016 'International Tables Vol C Tables 4.2.6.8 and 6.1.1.4'
H H 0.0000 0.0000 'International Tables Vol C Tables 4.2.6.8 and 6.1.1.4'
Mo Mo -1.6832 0.6857 'International Tables Vol C Tables 4.2.6.8 and 6.1.1.4'
O O 0.0106 0.0060 'International Tables Vol C Tables 4.2.6.8 and 6.1.1.4'
P P 0.1023 0.0942 'International Tables Vol C Tables 4.2.6.8 and 6.1.1.4'

loop_
_geom_angle_atom_site_label_1
_geom_angle_atom_site_label_2
_geom_angle_atom_site_label_3
_geom_angle_site_symmetry_1
_geom_angle_site_symmetry_3
_geom_angle
_geom_angle_publ_flag
C1 Mo1 C2 . . 107.83(6) y
C1 Mo1 C3 . . 74.37(5) y
C2 Mo1 C3 . . 72.47(5) y
C1 Mo1 C9 . . 136.85(6) ?
C2 Mo1 C9 . . 100.67(6) ?
C3 Mo1 C9 . . 84.47(6) ?
C1 Mo1 C10 . . 103.82(6) ?
C2 Mo1 C10 . . 133.28(6) ?
C3 Mo1 C10 . . 84.30(6) ?
C9 Mo1 C10 . . 35.73(6) ?
C1 Mo1 C8 . . 155.48(6) ?
C2 Mo1 C8 . . 96.57(6) ?
C3 Mo1 C8 . . 116.63(6) ?
C9 Mo1 C8 . . 35.06(6) ?
C10 Mo1 C8 . . 58.45(6) ?
C1 Mo1 C6 . . 97.82(6) ?
C2 Mo1 C6 . . 154.34(6) ?
C3 Mo1 C6 . . 116.12(6) ?
C9 Mo1 C6 . . 58.55(6) ?
C10 Mo1 C6 . . 34.97(6) ?
C8 Mo1 C6 . . 57.79(6) ?
C1 Mo1 C7 . . 123.06(6) ?
C2 Mo1 C7 . . 123.54(6) ?
C3 Mo1 C7 . . 140.20(6) ?
C9 Mo1 C7 . . 58.03(6) ?
C10 Mo1 C7 . . 57.85(6) ?
C8 Mo1 C7 . . 34.56(6) ?
C6 Mo1 C7 . . 34.42(6) ?
C1 Mo1 P1 . . 79.34(4) y
C2 Mo1 P1 . . 78.28(4) y
C3 Mo1 P1 . . 131.76(4) y
C9 Mo1 P1 . . 139.01(4) ?
C10 Mo1 P1 . . 141.74(5) ?
C8 Mo1 P1 . . 103.97(4) ?
C6 Mo1 P1 . . 106.91(4) ?
C7 Mo1 P1 . . 88.01(4) ?
C17 P1 C23 . . 102.95(6) ?
C17 P1 C11 . . 102.96(6) ?
C23 P1 C11 . . 103.95(6) ?
C17 P1 Mo1 . . 119.32(4) ?
C23 P1 Mo1 . . 111.87(4) ?
C11 P1 Mo1 . . 114.09(4) ?
O1 C1 Mo1 . . 175.81(12) ?
O2 C2 Mo1 . . 176.43(13) ?
O3 C3 C4 . . 118.46(14) ?
O3 C3 Mo1 . . 119.78(12) ?
C4 C3 Mo1 . . 121.76(10) ?
C5 C4 C3 . . 115.02(15) ?
C5 C4 H4A . . 108.5 ?
C3 C4 H4A . . 108.5 ?
C5 C4 H4B . . 108.5 ?
C3 C4 H4B . . 108.5 ?
H4A C4 H4B . . 107.5 ?
C4 C5 H5A . . 109.5 ?
C4 C5 H5B . . 109.5 ?
H5A C5 H5B . . 109.5 ?
C4 C5 H5C . . 109.5 ?
H5A C5 H5C . . 109.5 ?
H5B C5 H5C . . 109.5 ?
C7 C6 C10 . . 107.44(14) ?
C7 C6 Mo1 . . 72.83(9) ?
C10 C6 Mo1 . . 70.27(9) ?
C7 C6 H6 . . 126.2 ?
C10 C6 H6 . . 126.2 ?
Mo1 C6 H6 . . 126.2 ?
C6 C7 C8 . . 108.81(15) ?
C6 C7 Mo1 . . 72.75(9) ?
C8 C7 Mo1 . . 71.97(8) ?
C6 C7 H7 . . 125.5 ?
C8 C7 H7 . . 125.5 ?
Mo1 C7 H7 . . 125.5 ?
C7 C8 C9 . . 107.89(14) ?
C7 C8 Mo1 . . 73.47(8) ?
C9 C8 Mo1 . . 70.63(8) ?
C7 C8 H8 . . 125.9 ?
C9 C8 H8 . . 125.9 ?
Mo1 C8 H8 . . 125.9 ?
C8 C9 C10 . . 107.75(14) ?
C8 C9 Mo1 . . 74.31(8) ?
C10 C9 Mo1 . . 72.43(8) ?
C8 C9 H9 . . 125.8 ?
C10 C9 H9 . . 125.8 ?
Mo1 C9 H9 . . 125.8 ?
C6 C10 C9 . . 108.10(15) ?
C6 C10 Mo1 . . 74.76(9) ?
C9 C10 Mo1 . . 71.83(9) ?
C6 C10 H10 . . 125.7 ?
C9 C10 H10 . . 125.7 ?
Mo1 C10 H10 . . 125.7 ?
C16 C11 C12 . . 118.96(12) ?
C16 C11 P1 . . 123.40(10) ?
C12 C11 P1 . . 117.64(10) ?
C13 C12 C11 . . 120.73(14) ?
C13 C12 H12 . . 119.6 ?
C11 C12 H12 . . 119.6 ?
C14 C13 C12 . . 119.95(14) ?
C14 C13 H13 . . 120.0 ?
C12 C13 H13 . . 120.0 ?
C15 C14 C13 . . 119.77(13) ?
C15 C14 H14 . . 120.1 ?
C13 C14 H14 . . 120.1 ?
C14 C15 C16 . . 120.48(14) ?
C14 C15 H15 . . 119.8 ?
C16 C15 H15 . . 119.8 ?
C11 C16 C15 . . 120.10(13) ?
C11 C16 H16 . . 119.9 ?
C15 C16 H16 . . 119.9 ?
C18 C17 C22 . . 118.98(12) ?
C18 C17 P1 . . 119.14(9) ?
C22 C17 P1 . . 121.83(10) ?
C19 C18 C17 . . 120.29(12) ?
C19 C18 H18 . . 119.9 ?
C17 C18 H18 . . 119.9 ?
C20 C19 C18 . . 120.26(13) ?
C20 C19 H19 . . 119.9 ?
C18 C19 H19 . . 119.9 ?
C21 C20 C19 . . 119.83(13) ?
C21 C20 H20 . . 120.1 ?
C19 C20 H20 . . 120.1 ?
C20 C21 C22 . . 120.23(13) ?
C20 C21 H21 . . 119.9 ?
C22 C21 H21 . . 119.9 ?
C21 C22 C17 . . 120.39(12) ?
C21 C22 H22 . . 119.8 ?
C17 C22 H22 . . 119.8 ?
C28 C23 C24 . . 119.14(12) ?
C28 C23 P1 . . 122.88(10) ?
C24 C23 P1 . . 117.61(10) ?
C25 C24 C23 . . 120.42(13) ?
C25 C24 H24 . . 119.8 ?
C23 C24 H24 . . 119.8 ?
C24 C25 C26 . . 120.02(14) ?
C24 C25 H25 . . 120.0 ?
C26 C25 H25 . . 120.0 ?
C27 C26 C25 . . 120.14(13) ?
C27 C26 H26 . . 119.9 ?
C25 C26 H26 . . 119.9 ?
C26 C27 C28 . . 120.10(13) ?
C26 C27 H27 . . 120.0 ?
C28 C27 H27 . . 120.0 ?
C23 C28 C27 . . 120.16(13) ?
C23 C28 H28 . . 119.9 ?
C27 C28 H28 . . 119.9 ?

loop_
_geom_bond_atom_site_label_1
_geom_bond_atom_site_label_2
_geom_bond_site_symmetry_2
_geom_bond_distance
_geom_bond_publ_flag
Mo1 P1 . 2.4816(4) y
Mo1 C1 . 1.9640(13) y
Mo1 C2 . 1.9662(15) y
Mo1 C3 . 2.2794(14) y
Mo1 C9 . 2.3138(14) ?
Mo1 C10 . 2.3216(15) ?
Mo1 C8 . 2.3612(14) ?
Mo1 C6 . 2.3795(15) ?
Mo1 C7 . 2.3805(15) ?
P1 C17 . 1.8270(12) ?
P1 C23 . 1.8289(13) ?
P1 C11 . 1.8341(13) ?
O1 C1 . 1.1563(17) ?
O2 C2 . 1.1555(18) ?
O3 C3 . 1.2083(19) ?
C3 C4 . 1.533(2) ?
C4 C5 . 1.514(2) ?
C4 H4A . 0.99 ?
C4 H4B . 0.99 ?
C5 H5A . 0.98 ?
C5 H5B . 0.98 ?
C5 H5C . 0.98 ?
C6 C7 . 1.408(2) ?
C6 C10 . 1.414(3) ?
C6 H6 . 1.0 ?
C7 C8 . 1.409(2) ?
C7 H7 . 1.0 ?
C8 C9 . 1.409(2) ?
C8 H8 . 1.0 ?
C9 C10 . 1.422(2) ?
C9 H9 . 1.0 ?
C10 H10 . 1.0 ?
C11 C16 . 1.3886(18) ?
C11 C12 . 1.3951(18) ?
C12 C13 . 1.388(2) ?
C12 H12 . 0.95 ?
C13 C14 . 1.384(2) ?
C13 H13 . 0.95 ?
C14 C15 . 1.382(2) ?
C14 H14 . 0.95 ?
C15 C16 . 1.3945(19) ?
C15 H15 . 0.95 ?
C16 H16 . 0.95 ?
C17 C18 . 1.3956(17) ?
C17 C22 . 1.3961(18) ?
C18 C19 . 1.3910(18) ?
C18 H18 . 0.95 ?
C19 C20 . 1.387(2) ?
C19 H19 . 0.95 ?
C20 C21 . 1.384(2) ?
C20 H20 . 0.95 ?
C21 C22 . 1.3909(19) ?
C21 H21 . 0.95 ?
C22 H22 . 0.95 ?
C23 C28 . 1.3907(18) ?
C23 C24 . 1.3984(18) ?
C24 C25 . 1.3814(19) ?
C24 H24 . 0.95 ?
C25 C26 . 1.392(2) ?
C25 H25 . 0.95 ?
C26 C27 . 1.376(2) ?
C26 H26 . 0.95 ?
C27 C28 . 1.398(2) ?
C27 H27 . 0.95 ?
C28 H28 . 0.95 ?

loop_
_geom_hbond_atom_site_label_D
_geom_hbond_atom_site_label_H
_geom_hbond_atom_site_label_A
_geom_hbond_site_symmetry_A
_geom_hbond_distance_DH
_geom_hbond_distance_HA
_geom_hbond_distance_DA
_geom_hbond_angle_DHA
_geom_hbond_publ_flag
C12 H12 O2 2_666 0.95 2.36 3.1188(18) 136.8 y
C6 H6 O1 2_565 1.00 2.60 3.545(2) 158.1 y

loop_
_geom_torsion_atom_site_label_1
_geom_torsion_atom_site_label_2
_geom_torsion_atom_site_label_3
_geom_torsion_atom_site_label_4
_geom_torsion_site_symmetry_1
_geom_torsion_site_symmetry_2
_geom_torsion_site_symmetry_3
_geom_torsion_site_symmetry_4
_geom_torsion
_geom_torsion_publ_flag
O3 C3 C4 C5 . . . . -5.3(2) ?
Mo1 C3 C4 C5 . . . . 175.31(12) y
C10 C6 C7 C8 . . . . -1.24(17) ?
Mo1 C6 C7 C8 . . . . -63.38(11) ?
C10 C6 C7 Mo1 . . . . 62.13(10) ?
C6 C7 C8 C9 . . . . 1.22(17) ?
Mo1 C7 C8 C9 . . . . -62.66(10) ?
C6 C7 C8 Mo1 . . . . 63.88(11) ?
C7 C8 C9 C10 . . . . -0.72(17) ?
Mo1 C8 C9 C10 . . . . -65.22(10) ?
C7 C8 C9 Mo1 . . . . 64.51(11) ?
C7 C6 C10 C9 . . . . 0.79(17) ?
Mo1 C6 C10 C9 . . . . 64.59(11) ?
C7 C6 C10 Mo1 . . . . -63.80(10) ?
C8 C9 C10 C6 . . . . -0.05(17) ?
Mo1 C9 C10 C6 . . . . -66.52(10) ?
C8 C9 C10 Mo1 . . . . 66.48(11) ?
C17 P1 C11 C16 . . . . -3.65(12) ?
C23 P1 C11 C16 . . . . 103.45(12) ?
Mo1 P1 C11 C16 . . . . -134.44(10) ?
C17 P1 C11 C12 . . . . 175.23(11) ?
C23 P1 C11 C12 . . . . -77.66(12) ?
Mo1 P1 C11 C12 . . . . 44.44(12) ?
C16 C11 C12 C13 . . . . 0.2(2) ?
P1 C11 C12 C13 . . . . -178.74(12) ?
C11 C12 C13 C14 . . . . 0.5(2) ?
C12 C13 C14 C15 . . . . -0.6(2) ?
C13 C14 C15 C16 . . . . 0.0(2) ?
C12 C11 C16 C15 . . . . -0.8(2) ?
P1 C11 C16 C15 . . . . 178.09(10) ?
C14 C15 C16 C11 . . . . 0.7(2) ?
C23 P1 C17 C18 . . . . 157.21(10) ?
C11 P1 C17 C18 . . . . -94.93(11) ?
Mo1 P1 C17 C18 . . . . 32.63(12) ?
C23 P1 C17 C22 . . . . -25.50(12) ?
C11 P1 C17 C22 . . . . 82.36(11) ?
Mo1 P1 C17 C22 . . . . -150.08(9) ?
C22 C17 C18 C19 . . . . -1.5(2) ?
P1 C17 C18 C19 . . . . 175.84(11) ?
C17 C18 C19 C20 . . . . 1.6(2) ?
C18 C19 C20 C21 . . . . -0.3(2) ?
C19 C20 C21 C22 . . . . -1.2(2) ?
C20 C21 C22 C17 . . . . 1.3(2) ?
C18 C17 C22 C21 . . . . 0.1(2) ?
P1 C17 C22 C21 . . . . -177.21(10) ?
C17 P1 C23 C28 . . . . 118.22(11) ?
C11 P1 C23 C28 . . . . 11.11(13) ?
Mo1 P1 C23 C28 . . . . -112.46(11) ?
C17 P1 C23 C24 . . . . -68.86(11) ?
C11 P1 C23 C24 . . . . -175.97(10) ?
Mo1 P1 C23 C24 . . . . 60.46(11) ?
C28 C23 C24 C25 . . . . 1.1(2) ?
P1 C23 C24 C25 . . . . -172.08(11) ?
C23 C24 C25 C26 . . . . -0.2(2) ?
C24 C25 C26 C27 . . . . -0.7(2) ?
C25 C26 C27 C28 . . . . 0.8(2) ?
C24 C23 C28 C27 . . . . -1.1(2) ?
P1 C23 C28 C27 . . . . 171.76(11) ?
C26 C27 C28 C23 . . . . 0.1(2) ?

_cod_database_fobs_code 2243895
